data_1536881
loop_
_publ_author_name
'Glavinovi\'c, Martin'
'Qi, Feng'
'Katsenis, Athanassios D.'
'Fri\<s\<ci\'c, Tomislav'
'Lumb, Jean-Philip'

_publ_section_title
;
 Redox-promoted associative assembly of metal--organic materials
;
_journal_issue 1
_journal_name_full 'Chem. Sci.'
_journal_page_first 707
_journal_paper_doi 10.1039/C5SC02214B
_journal_volume 7
_journal_year 2016
_chemical_formula_sum 'C31 H36 N O2 Zn0.5'
_chemical_formula_weight 487.29
_chemical_name_common 10
_chemical_name_systematic
;
 ?
;
_space_group_crystal_system monoclinic
_space_group_IT_number 14
_space_group_name_Hall '-P 2yn'
_space_group_name_H-M_alt 'P 1 21/n 1'
_symmetry_space_group_name_Hall '-P 2yn'
_symmetry_space_group_name_H-M 'P 1 21/n 1'
_atom_sites_solution_hydrogens geom
_audit_creation_method SHELXL-2014
_audit_update_record
;
2015-10-06 deposited with the CCDC.
2015-10-08 downloaded from the CCDC.
;
_cell_angle_alpha 90
_cell_angle_beta 95.507(2)
_cell_angle_gamma 90
_cell_formula_units_Z 4
_cell_length_a 7.6947(9)
_cell_length_b 13.1945(15)
_cell_length_c 27.271(3)
_cell_measurement_temperature 100(2)
_cell_volume 2756.0(5)
_computing_structure_refinement 'SHELXL-2014 (Sheldrick, 2014)'
_diffrn_ambient_temperature 100(2)
_diffrn_measured_fraction_theta_full 1.000
_diffrn_measured_fraction_theta_max 0.925
_diffrn_measurement_device_type 'Bruker D8'
_diffrn_radiation_type MoK\a
_diffrn_radiation_wavelength 0.71073
_diffrn_reflns_av_R_equivalents 0.1199
_diffrn_reflns_av_unetI/netI 0.1175
_diffrn_reflns_Laue_measured_fraction_full 1.000
_diffrn_reflns_Laue_measured_fraction_max 0.925
_diffrn_reflns_limit_h_max 10
_diffrn_reflns_limit_h_min -9
_diffrn_reflns_limit_k_max 17
_diffrn_reflns_limit_k_min -17
_diffrn_reflns_limit_l_max 35
_diffrn_reflns_limit_l_min -35
_diffrn_reflns_number 31961
_diffrn_reflns_point_group_measured_fraction_full 1.000
_diffrn_reflns_point_group_measured_fraction_max 0.925
_diffrn_reflns_theta_full 25.242
_diffrn_reflns_theta_max 28.828
_diffrn_reflns_theta_min 1.500
_exptl_absorpt_coefficient_mu 0.493
_exptl_absorpt_correction_type none
_exptl_crystal_colour green
_exptl_crystal_density_diffrn 1.174
_exptl_crystal_description plate
_exptl_crystal_F_000 1040
_exptl_crystal_size_max 0.3
_exptl_crystal_size_mid 0.2
_exptl_crystal_size_min 0.05
_refine_diff_density_max 0.445
_refine_diff_density_min -0.698
_refine_diff_density_rms 0.081
_refine_ls_extinction_coef 0.0062(6)
_refine_ls_extinction_expression Fc^*^=kFc[1+0.001xFc^2^\l^3^/sin(2\q)]^-1/4^
_refine_ls_extinction_method SHELXL
_refine_ls_goodness_of_fit_ref 1.001
_refine_ls_hydrogen_treatment constr
_refine_ls_matrix_type full
_refine_ls_number_parameters 321
_refine_ls_number_reflns 6683
_refine_ls_number_restraints 0
_refine_ls_restrained_S_all 1.001
_refine_ls_R_factor_all 0.1315
_refine_ls_R_factor_gt 0.0583
_refine_ls_shift/su_max 0.000
_refine_ls_shift/su_mean 0.000
_refine_ls_structure_factor_coef Fsqd
_refine_ls_weighting_details 'w=1/[\s^2^(Fo^2^)+(0.0590P)^2^] where P=(Fo^2^+2Fc^2^)/3'
_refine_ls_weighting_scheme calc
_refine_ls_wR_factor_gt 0.1168
_refine_ls_wR_factor_ref 0.1434
_reflns_Friedel_coverage 0.000
_reflns_number_gt 3753
_reflns_number_total 6683
_reflns_threshold_expression 'I > 2\s(I)'
_cod_data_source_file c5sc02214b2.cif
_cod_data_source_block 10
_cod_depositor_comments 'Adding full bibliography for 1536875--1536882.cif.'
_cod_original_formula_sum 'C31 H36 N O2 Zn0.50'
_cod_database_code 1536881
_shelx_space_group_comment
;
The symmetry employed for this shelxl refinement is uniquely defined
by the following loop, which should always be used as a source of
symmetry information in preference to the above space-group names.
They are only intended as comments.
;
_shelxl_version_number 2014-3

loop_
_space_group_symop_operation_xyz
'x, y, z'
'-x+1/2, y+1/2, -z+1/2'
'-x, -y, -z'
'x-1/2, -y-1/2, z-1/2'

loop_
_atom_site_label
_atom_site_type_symbol
_atom_site_fract_x
_atom_site_fract_y
_atom_site_fract_z
_atom_site_U_iso_or_equiv
_atom_site_adp_type
_atom_site_occupancy
_atom_site_site_symmetry_order
_atom_site_calc_flag
_atom_site_refinement_flags_posn
_atom_site_refinement_flags_adp
_atom_site_refinement_flags_occupancy
Zn1 Zn 0.0000 0.5000 0.5000 0.02031(15) Uani 1 2 d S . P
O1 O 0.1487(2) 0.41258(14) 0.55258(7) 0.0232(5) Uani 1 1 d . . .
O2 O -0.1054(2) 0.54897(14) 0.56296(7) 0.0216(5) Uani 1 1 d . . .
N1 N 0.1988(3) 0.61717(17) 0.51031(9) 0.0217(6) Uani 1 1 d . . .
C1 C 0.1124(4) 0.4362(2) 0.59625(11) 0.0219(7) Uani 1 1 d . . .
C2 C -0.0286(3) 0.5087(2) 0.60198(10) 0.0196(6) Uani 1 1 d . . .
C3 C -0.0781(4) 0.5307(2) 0.65051(11) 0.0214(7) Uani 1 1 d . . .
C4 C 0.0178(4) 0.4842(2) 0.68974(11) 0.0247(7) Uani 1 1 d . . .
H4 H -0.0133 0.4981 0.7219 0.030 Uiso 1 1 calc R U .
C5 C 0.1609(4) 0.4165(2) 0.68504(12) 0.0262(7) Uani 1 1 d . . .
C6 C 0.2055(4) 0.3938(2) 0.63901(11) 0.0252(7) Uani 1 1 d . . .
H6 H 0.3001 0.3490 0.6355 0.030 Uiso 1 1 calc R U .
C7 C -0.2299(4) 0.6024(2) 0.65746(11) 0.0251(7) Uani 1 1 d . . .
C8 C -0.1861(4) 0.7092(2) 0.63864(12) 0.0350(8) Uani 1 1 d . . .
H8A H -0.0783 0.7337 0.6568 0.053 Uiso 1 1 calc R U .
H8B H -0.2820 0.7557 0.6437 0.053 Uiso 1 1 calc R U .
H8C H -0.1704 0.7057 0.6034 0.053 Uiso 1 1 calc R U .
C9 C -0.3993(4) 0.5644(3) 0.62912(12) 0.0333(8) Uani 1 1 d . . .
H9A H -0.3855 0.5632 0.5938 0.050 Uiso 1 1 calc R U .
H9B H -0.4956 0.6098 0.6353 0.050 Uiso 1 1 calc R U .
H9C H -0.4249 0.4958 0.6402 0.050 Uiso 1 1 calc R U .
C10 C -0.2634(4) 0.6115(2) 0.71168(12) 0.0345(8) Uani 1 1 d . . .
H10A H -0.2906 0.5444 0.7244 0.052 Uiso 1 1 calc R U .
H10B H -0.3620 0.6573 0.7147 0.052 Uiso 1 1 calc R U .
H10C H -0.1590 0.6385 0.7307 0.052 Uiso 1 1 calc R U .
C11 C 0.2560(4) 0.3729(3) 0.73233(12) 0.0318(8) Uani 1 1 d . . .
C12 C 0.1293(5) 0.3015(3) 0.75584(13) 0.0403(9) Uani 1 1 d . . .
H12A H 0.1870 0.2733 0.7864 0.060 Uiso 1 1 calc R U .
H12B H 0.0948 0.2462 0.7329 0.060 Uiso 1 1 calc R U .
H12C H 0.0254 0.3395 0.7631 0.060 Uiso 1 1 calc R U .
C13 C 0.3142(5) 0.4583(3) 0.76823(13) 0.0419(9) Uani 1 1 d . . .
H13A H 0.2118 0.4967 0.7764 0.063 Uiso 1 1 calc R U .
H13B H 0.3942 0.5036 0.7529 0.063 Uiso 1 1 calc R U .
H13C H 0.3737 0.4293 0.7984 0.063 Uiso 1 1 calc R U .
C14 C 0.4174(5) 0.3118(3) 0.72197(13) 0.0543(11) Uani 1 1 d . . .
H14A H 0.4951 0.3544 0.7043 0.081 Uiso 1 1 calc R U .
H14B H 0.3815 0.2526 0.7018 0.081 Uiso 1 1 calc R U .
H14C H 0.4791 0.2893 0.7532 0.081 Uiso 1 1 calc R U .
C15 C 0.3537(4) 0.6016(2) 0.49254(11) 0.0223(7) Uani 1 1 d . . .
H15 H 0.3712 0.5392 0.4763 0.027 Uiso 1 1 calc R U .
C16 C 0.4880(4) 0.6705(2) 0.49645(11) 0.0237(7) Uani 1 1 d . . .
H16 H 0.5958 0.6547 0.4839 0.028 Uiso 1 1 calc R U .
C17 C 0.4650(4) 0.7637(2) 0.51893(11) 0.0215(6) Uani 1 1 d . . .
C18 C 0.3058(4) 0.7797(2) 0.53778(11) 0.0263(7) Uani 1 1 d . . .
H18 H 0.2844 0.8415 0.5540 0.032 Uiso 1 1 calc R U .
C19 C 0.1781(4) 0.7054(2) 0.53292(11) 0.0266(7) Uani 1 1 d . . .
H19 H 0.0706 0.7178 0.5463 0.032 Uiso 1 1 calc R U .
C20 C 0.5976(4) 0.8435(2) 0.52177(11) 0.0240(7) Uani 1 1 d . . .
H20 H 0.5756 0.9024 0.5402 0.029 Uiso 1 1 calc R U .
C21 C 0.7464(4) 0.8403(2) 0.50072(11) 0.0255(7) Uani 1 1 d . . .
H21 H 0.7710 0.7799 0.4838 0.031 Uiso 1 1 calc R U .
C22 C 0.8756(4) 0.9221(2) 0.50146(11) 0.0227(7) Uani 1 1 d . . .
C23 C 0.8812(4) 1.0020(2) 0.53488(11) 0.0272(7) Uani 1 1 d . . .
H23 H 0.8003 1.0038 0.5591 0.033 Uiso 1 1 calc R U .
C24 C 1.0024(4) 1.0784(2) 0.53327(12) 0.0281(7) Uani 1 1 d . . .
H24 H 1.0031 1.1325 0.5563 0.034 Uiso 1 1 calc R U .
C25T C 0.7237(5) 0.7640(3) 0.87218(14) 0.0504(10) Uani 1 1 d . . .
H25A H 0.6344 0.7754 0.8446 0.076 Uiso 1 1 calc R U .
H25B H 0.8134 0.8167 0.8722 0.076 Uiso 1 1 calc R U .
H25C H 0.6697 0.7664 0.9033 0.076 Uiso 1 1 calc R U .
C26T C 0.8062(4) 0.6617(2) 0.86672(12) 0.0316(8) Uani 1 1 d . . .
C27T C 0.7170(4) 0.5843(2) 0.84095(12) 0.0321(8) Uani 1 1 d . . .
H27T H 0.6020 0.5964 0.8262 0.039 Uiso 1 1 calc R U .
C28T C 0.7908(4) 0.4898(2) 0.83616(12) 0.0354(8) Uani 1 1 d . . .
H28T H 0.7266 0.4376 0.8186 0.043 Uiso 1 1 calc R U .
C29T C 0.9592(4) 0.4717(2) 0.85705(12) 0.0336(8) Uani 1 1 d . . .
H29T H 1.0111 0.4070 0.8539 0.040 Uiso 1 1 calc R U .
C30T C 1.0511(5) 0.5482(3) 0.88244(13) 0.0376(8) Uani 1 1 d . . .
H30T H 1.1671 0.5365 0.8966 0.045 Uiso 1 1 calc R U .
C31T C 0.9736(4) 0.6422(2) 0.88728(12) 0.0338(8) Uani 1 1 d . . .
H31T H 1.0373 0.6942 0.9051 0.041 Uiso 1 1 calc R U .

loop_
_atom_site_aniso_label
_atom_site_aniso_U_11
_atom_site_aniso_U_22
_atom_site_aniso_U_33
_atom_site_aniso_U_23
_atom_site_aniso_U_13
_atom_site_aniso_U_12
Zn1 0.0199(3) 0.0172(2) 0.0245(3) -0.0015(2) 0.00519(19) -0.0038(2)
O1 0.0226(11) 0.0233(11) 0.0249(12) -0.0012(9) 0.0089(9) -0.0010(9)
O2 0.0201(11) 0.0204(11) 0.0244(12) 0.0003(9) 0.0022(9) -0.0026(9)
N1 0.0205(13) 0.0183(13) 0.0267(15) -0.0007(11) 0.0044(11) -0.0028(10)
C1 0.0180(15) 0.0174(15) 0.0307(18) 0.0002(13) 0.0050(13) -0.0050(12)
C2 0.0189(14) 0.0151(14) 0.0248(16) -0.0012(13) 0.0024(12) -0.0058(12)
C3 0.0223(16) 0.0150(14) 0.0276(17) -0.0024(12) 0.0061(13) -0.0044(11)
C4 0.0220(15) 0.0251(18) 0.0276(17) -0.0005(13) 0.0051(13) -0.0025(13)
C5 0.0262(17) 0.0228(16) 0.0297(19) 0.0042(14) 0.0038(14) -0.0030(13)
C6 0.0197(15) 0.0240(17) 0.0324(19) 0.0027(14) 0.0055(14) 0.0006(13)
C7 0.0302(17) 0.0181(16) 0.0279(18) -0.0004(13) 0.0074(14) 0.0035(13)
C8 0.044(2) 0.0231(17) 0.039(2) -0.0015(15) 0.0093(17) 0.0032(15)
C9 0.0251(18) 0.039(2) 0.037(2) -0.0023(16) 0.0078(15) 0.0054(15)
C10 0.039(2) 0.0333(19) 0.033(2) -0.0010(15) 0.0112(16) 0.0060(15)
C11 0.0296(18) 0.0379(19) 0.0281(19) 0.0062(15) 0.0037(15) 0.0064(15)
C12 0.050(2) 0.038(2) 0.033(2) 0.0123(16) 0.0016(17) -0.0003(18)
C13 0.033(2) 0.057(2) 0.035(2) 0.0030(18) -0.0035(16) -0.0057(17)
C14 0.053(2) 0.074(3) 0.036(2) 0.016(2) -0.0014(19) 0.034(2)
C15 0.0226(16) 0.0166(15) 0.0281(18) -0.0015(13) 0.0042(13) 0.0003(12)
C16 0.0205(15) 0.0189(14) 0.0326(18) 0.0020(14) 0.0068(13) -0.0021(13)
C17 0.0203(16) 0.0186(15) 0.0258(16) 0.0020(13) 0.0037(13) -0.0050(12)
C18 0.0273(17) 0.0164(15) 0.0365(19) -0.0062(14) 0.0105(14) -0.0077(13)
C19 0.0223(16) 0.0262(17) 0.0330(19) -0.0037(14) 0.0121(14) -0.0049(13)
C20 0.0286(17) 0.0169(15) 0.0271(18) -0.0029(13) 0.0054(14) -0.0042(13)
C21 0.0277(17) 0.0207(16) 0.0283(18) -0.0043(13) 0.0036(14) -0.0032(13)
C22 0.0213(15) 0.0200(15) 0.0268(17) -0.0015(13) 0.0022(13) -0.0056(12)
C23 0.0248(15) 0.0283(16) 0.0298(17) -0.0061(16) 0.0094(13) -0.0096(15)
C24 0.0261(17) 0.0274(17) 0.0320(19) -0.0099(14) 0.0095(14) -0.0094(14)
C25T 0.063(3) 0.033(2) 0.055(3) -0.0002(19) 0.005(2) 0.0074(19)
C26T 0.039(2) 0.0224(17) 0.034(2) 0.0027(14) 0.0083(16) 0.0019(15)
C27T 0.036(2) 0.0304(19) 0.0296(19) 0.0014(15) 0.0026(15) 0.0035(16)
C28T 0.045(2) 0.0273(19) 0.0332(19) 0.0002(16) 0.0007(16) -0.0042(16)
C29T 0.044(2) 0.0249(18) 0.032(2) -0.0007(14) 0.0047(16) 0.0051(15)
C30T 0.036(2) 0.037(2) 0.039(2) 0.0039(17) 0.0025(16) -0.0009(17)
C31T 0.043(2) 0.0243(18) 0.033(2) 0.0011(15) -0.0014(16) -0.0045(15)

loop_
_atom_type_symbol
_atom_type_description
_atom_type_scat_dispersion_real
_atom_type_scat_dispersion_imag
_atom_type_scat_source
C C 0.0033 0.0016 'International Tables Vol C Tables 4.2.6.8 and 6.1.1.4'
H H 0.0000 0.0000 'International Tables Vol C Tables 4.2.6.8 and 6.1.1.4'
N N 0.0061 0.0033 'International Tables Vol C Tables 4.2.6.8 and 6.1.1.4'
O O 0.0106 0.0060 'International Tables Vol C Tables 4.2.6.8 and 6.1.1.4'
Zn Zn 0.2839 1.4301 'International Tables Vol C Tables 4.2.6.8 and 6.1.1.4'

loop_
_geom_angle_atom_site_label_1
_geom_angle_atom_site_label_2
_geom_angle_atom_site_label_3
_geom_angle
_geom_angle_site_symmetry_1
_geom_angle_site_symmetry_3
O2 Zn1 O2 180.0 3_566 .
O2 Zn1 O1 80.56(8) 3_566 3_566
O2 Zn1 O1 99.44(8) . 3_566
O2 Zn1 O1 99.44(8) 3_566 .
O2 Zn1 O1 80.56(8) . .
O1 Zn1 O1 180.0 3_566 .
O2 Zn1 N1 89.87(8) 3_566 3_566
O2 Zn1 N1 90.13(8) . 3_566
O1 Zn1 N1 88.38(8) 3_566 3_566
O1 Zn1 N1 91.62(8) . 3_566
O2 Zn1 N1 90.13(8) 3_566 .
O2 Zn1 N1 89.87(8) . .
O1 Zn1 N1 91.62(8) 3_566 .
O1 Zn1 N1 88.38(8) . .
N1 Zn1 N1 180.0 3_566 .
C1 O1 Zn1 110.31(17) . .
C2 O2 Zn1 111.87(17) . .
C19 N1 C15 116.7(2) . .
C19 N1 Zn1 124.48(19) . .
C15 N1 Zn1 118.78(19) . .
O1 C1 C6 121.7(3) . .
O1 C1 C2 119.0(3) . .
C6 C1 C2 119.3(3) . .
O2 C2 C3 122.5(3) . .
O2 C2 C1 118.0(3) . .
C3 C2 C1 119.5(3) . .
C4 C3 C2 116.9(3) . .
C4 C3 C7 122.4(3) . .
C2 C3 C7 120.7(3) . .
C3 C4 C5 124.4(3) . .
C3 C4 H4 117.8 . .
C5 C4 H4 117.8 . .
C6 C5 C4 118.8(3) . .
C6 C5 C11 123.3(3) . .
C4 C5 C11 117.9(3) . .
C5 C6 C1 121.1(3) . .
C5 C6 H6 119.5 . .
C1 C6 H6 119.5 . .
C3 C7 C10 111.7(2) . .
C3 C7 C9 110.9(2) . .
C10 C7 C9 107.4(3) . .
C3 C7 C8 109.2(2) . .
C10 C7 C8 108.1(2) . .
C9 C7 C8 109.4(3) . .
C7 C8 H8A 109.5 . .
C7 C8 H8B 109.5 . .
H8A C8 H8B 109.5 . .
C7 C8 H8C 109.5 . .
H8A C8 H8C 109.5 . .
H8B C8 H8C 109.5 . .
C7 C9 H9A 109.5 . .
C7 C9 H9B 109.5 . .
H9A C9 H9B 109.5 . .
C7 C9 H9C 109.5 . .
H9A C9 H9C 109.5 . .
H9B C9 H9C 109.5 . .
C7 C10 H10A 109.5 . .
C7 C10 H10B 109.5 . .
H10A C10 H10B 109.5 . .
C7 C10 H10C 109.5 . .
H10A C10 H10C 109.5 . .
H10B C10 H10C 109.5 . .
C14 C11 C13 108.2(3) . .
C14 C11 C5 111.9(3) . .
C13 C11 C5 110.4(3) . .
C14 C11 C12 108.2(3) . .
C13 C11 C12 110.0(3) . .
C5 C11 C12 108.1(3) . .
C11 C12 H12A 109.5 . .
C11 C12 H12B 109.5 . .
H12A C12 H12B 109.5 . .
C11 C12 H12C 109.5 . .
H12A C12 H12C 109.5 . .
H12B C12 H12C 109.5 . .
C11 C13 H13A 109.5 . .
C11 C13 H13B 109.5 . .
H13A C13 H13B 109.5 . .
C11 C13 H13C 109.5 . .
H13A C13 H13C 109.5 . .
H13B C13 H13C 109.5 . .
C11 C14 H14A 109.5 . .
C11 C14 H14B 109.5 . .
H14A C14 H14B 109.5 . .
C11 C14 H14C 109.5 . .
H14A C14 H14C 109.5 . .
H14B C14 H14C 109.5 . .
N1 C15 C16 123.9(3) . .
N1 C15 H15 118.1 . .
C16 C15 H15 118.1 . .
C15 C16 C17 119.5(3) . .
C15 C16 H16 120.3 . .
C17 C16 H16 120.3 . .
C18 C17 C16 116.8(3) . .
C18 C17 C20 120.4(3) . .
C16 C17 C20 122.8(3) . .
C19 C18 C17 120.0(3) . .
C19 C18 H18 120.0 . .
C17 C18 H18 120.0 . .
N1 C19 C18 123.1(3) . .
N1 C19 H19 118.4 . .
C18 C19 H19 118.4 . .
C21 C20 C17 125.4(3) . .
C21 C20 H20 117.3 . .
C17 C20 H20 117.3 . .
C20 C21 C22 125.6(3) . .
C20 C21 H21 117.2 . .
C22 C21 H21 117.2 . .
C23 C22 C24 117.9(3) . 3_776
C23 C22 C21 123.0(3) . .
C24 C22 C21 119.1(3) 3_776 .
C24 C23 C22 120.8(3) . .
C24 C23 H23 119.6 . .
C22 C23 H23 119.6 . .
C23 C24 C22 121.3(3) . 3_776
C23 C24 H24 119.3 . .
C22 C24 H24 119.3 3_776 .
C26T C25T H25A 109.5 . .
C26T C25T H25B 109.5 . .
H25A C25T H25B 109.5 . .
C26T C25T H25C 109.5 . .
H25A C25T H25C 109.5 . .
H25B C25T H25C 109.5 . .
C31T C26T C27T 117.8(3) . .
C31T C26T C25T 120.9(3) . .
C27T C26T C25T 121.3(3) . .
C28T C27T C26T 121.7(3) . .
C28T C27T H27T 119.2 . .
C26T C27T H27T 119.2 . .
C27T C28T C29T 119.6(3) . .
C27T C28T H28T 120.2 . .
C29T C28T H28T 120.2 . .
C30T C29T C28T 119.7(3) . .
C30T C29T H29T 120.2 . .
C28T C29T H29T 120.2 . .
C29T C30T C31T 119.8(3) . .
C29T C30T H30T 120.1 . .
C31T C30T H30T 120.1 . .
C26T C31T C30T 121.4(3) . .
C26T C31T H31T 119.3 . .
C30T C31T H31T 119.3 . .

loop_
_geom_bond_atom_site_label_1
_geom_bond_atom_site_label_2
_geom_bond_distance
_geom_bond_site_symmetry_2
Zn1 O2 2.0714(19) 3_566
Zn1 O2 2.0715(19) .
Zn1 O1 2.093(2) 3_566
Zn1 O1 2.093(2) .
Zn1 N1 2.174(2) 3_566
Zn1 N1 2.174(2) .
O1 C1 1.288(3) .
O2 C2 1.282(3) .
N1 C19 1.334(4) .
N1 C15 1.345(3) .
C1 C6 1.423(4) .
C1 C2 1.466(4) .
C2 C3 1.441(4) .
C3 C4 1.383(4) .
C3 C7 1.529(4) .
C4 C5 1.434(4) .
C4 H4 0.9500 .
C5 C6 1.366(4) .
C5 C11 1.532(4) .
C6 H6 0.9500 .
C7 C10 1.530(4) .
C7 C9 1.534(4) .
C7 C8 1.548(4) .
C8 H8A 0.9800 .
C8 H8B 0.9800 .
C8 H8C 0.9800 .
C9 H9A 0.9800 .
C9 H9B 0.9800 .
C9 H9C 0.9800 .
C10 H10A 0.9800 .
C10 H10B 0.9800 .
C10 H10C 0.9800 .
C11 C14 1.530(4) .
C11 C13 1.531(5) .
C11 C12 1.539(4) .
C12 H12A 0.9800 .
C12 H12B 0.9800 .
C12 H12C 0.9800 .
C13 H13A 0.9800 .
C13 H13B 0.9800 .
C13 H13C 0.9800 .
C14 H14A 0.9800 .
C14 H14B 0.9800 .
C14 H14C 0.9800 .
C15 C16 1.373(4) .
C15 H15 0.9500 .
C16 C17 1.393(4) .
C16 H16 0.9500 .
C17 C18 1.390(4) .
C17 C20 1.463(4) .
C18 C19 1.386(4) .
C18 H18 0.9500 .
C19 H19 0.9500 .
C20 C21 1.329(4) .
C20 H20 0.9500 .
C21 C22 1.466(4) .
C21 H21 0.9500 .
C22 C23 1.391(4) .
C22 C24 1.396(4) 3_776
C23 C24 1.378(4) .
C23 H23 0.9500 .
C24 C22 1.396(4) 3_776
C24 H24 0.9500 .
C25T C26T 1.505(4) .
C25T H25A 0.9800 .
C25T H25B 0.9800 .
C25T H25C 0.9800 .
C26T C31T 1.379(5) .
C26T C27T 1.384(4) .
C27T C28T 1.381(4) .
C27T H27T 0.9500 .
C28T C29T 1.385(5) .
C28T H28T 0.9500 .
C29T C30T 1.380(5) .
C29T H29T 0.9500 .
C30T C31T 1.388(4) .
C30T H30T 0.9500 .
C31T H31T 0.9500 .
